data_7005496
loop_
_publ_author_name
'Kulcsar, Monika'
'Beleaga, Anca'
'Silvestru, Cristian'
'Nicolescu, Alina'
'Deleanu, Calin'
'Todasca, Cristina'
'Silvestru, Anca'

_publ_section_title
;
 Solid state structure and solution behaviour of organoselenium(II)
 compounds containing 2-{E(CH2CH2)2NCH2}C6H4 groups (E = O, NMe).
;
_journal_issue 21
_journal_name_full 'Dalton transactions (Cambridge, England : 2003)'
_journal_page_first 2187
_journal_page_last 2196
_journal_paper_doi 10.1039/b702629c
_journal_year 2007
_chemical_formula_moiety 'C22 H28 N2 O2 Se2'
_chemical_formula_sum 'C22 H28 N2 O2 Se2'
_chemical_formula_weight 510.38
_chemical_name_systematic
;
?
;
_space_group_IT_number 14
_symmetry_cell_setting monoclinic
_symmetry_space_group_name_Hall '-P 2ybc'
_symmetry_space_group_name_H-M 'P 1 21/c 1'
_atom_sites_solution_hydrogens geom
_atom_sites_solution_primary direct
_atom_sites_solution_secondary difmap
_audit_creation_method SHELXL-97
_cell_angle_alpha 90.00
_cell_angle_beta 93.069(2)
_cell_angle_gamma 90.00
_cell_formula_units_Z 4
_cell_length_a 12.0689(14)
_cell_length_b 18.435(2)
_cell_length_c 10.1788(12)
_cell_measurement_reflns_used 3493
_cell_measurement_temperature 297(2)
_cell_measurement_theta_max 21.98
_cell_measurement_theta_min 2.29
_cell_volume 2261.4(4)
_computing_cell_refinement 'Bruker SMART'
_computing_data_collection 'Bruker SMART'
_computing_data_reduction 'Bruker SAINT'
_computing_molecular_graphics 'Bruker SHELXTL'
_computing_publication_material 'Bruker SHELXTL'
_computing_structure_refinement 'Bruker SHELXTL'
_computing_structure_solution 'Bruker SHELXTL'
_diffrn_ambient_temperature 297(2)
_diffrn_measured_fraction_theta_full 0.999
_diffrn_measured_fraction_theta_max 0.999
_diffrn_measurement_device_type 'CCD area detector'
_diffrn_measurement_method 'phi and omega scans'
_diffrn_radiation_monochromator graphite
_diffrn_radiation_source 'fine-focus sealed tube'
_diffrn_radiation_type MoK\a
_diffrn_radiation_wavelength 0.71073
_diffrn_reflns_av_R_equivalents 0.0434
_diffrn_reflns_av_sigmaI/netI 0.0403
_diffrn_reflns_limit_h_max 15
_diffrn_reflns_limit_h_min -14
_diffrn_reflns_limit_k_max 22
_diffrn_reflns_limit_k_min -23
_diffrn_reflns_limit_l_max 12
_diffrn_reflns_limit_l_min -12
_diffrn_reflns_number 18027
_diffrn_reflns_theta_full 26.37
_diffrn_reflns_theta_max 26.37
_diffrn_reflns_theta_min 2.02
_exptl_absorpt_coefficient_mu 3.289
_exptl_absorpt_correction_T_max 0.5685
_exptl_absorpt_correction_T_min 0.3609
_exptl_absorpt_correction_type multi-scan
_exptl_absorpt_process_details 'Bruker, 2001.'
_exptl_crystal_colour yellow
_exptl_crystal_density_diffrn 1.499
_exptl_crystal_density_method 'not measured'
_exptl_crystal_description block
_exptl_crystal_F_000 1032
_exptl_crystal_size_max 0.36
_exptl_crystal_size_mid 0.23
_exptl_crystal_size_min 0.17
_refine_diff_density_max 0.664
_refine_diff_density_min -0.446
_refine_diff_density_rms 0.070
_refine_ls_extinction_method none
_refine_ls_goodness_of_fit_ref 1.126
_refine_ls_hydrogen_treatment constr
_refine_ls_matrix_type full
_refine_ls_number_parameters 253
_refine_ls_number_reflns 4622
_refine_ls_number_restraints 0
_refine_ls_restrained_S_all 1.126
_refine_ls_R_factor_all 0.0658
_refine_ls_R_factor_gt 0.0497
_refine_ls_shift/su_max 0.000
_refine_ls_shift/su_mean 0.000
_refine_ls_structure_factor_coef Fsqd
_refine_ls_weighting_details 'calc w=1/[\s^2^(Fo^2^)+(0.0470P)^2^+0.5463P] where P=(Fo^2^+2Fc^2^)/3'
_refine_ls_weighting_scheme calc
_refine_ls_wR_factor_gt 0.1024
_refine_ls_wR_factor_ref 0.1090
_reflns_number_gt 3734
_reflns_number_total 4622
_reflns_threshold_expression >2sigma(I)
_cod_data_source_file b702629c.txt
_cod_data_source_block 248rich
_cod_depositor_comments
;
The following automatic conversions were performed:
'_symmetry_cell_setting' value 'Monoclinic' changed to 'monoclinic'
according to '/home/saulius/struct/CIF-dictionaries/cif_core.dic'
dictionary named 'cif_core.dic' version 2.4.1 from 2010-06-29.

Automatic conversion script
Id: cif_fix_enum 1527 2010-12-29 10:47:43Z saulius 
;
_cod_original_sg_symbol_H-M 'P2(1)/c '
_cod_database_code 7005496

loop_
_symmetry_equiv_pos_as_xyz
'x, y, z'
'-x, y+1/2, -z+1/2'
'-x, -y, -z'
'x, -y-1/2, z-1/2'

loop_
_atom_site_label
_atom_site_type_symbol
_atom_site_fract_x
_atom_site_fract_y
_atom_site_fract_z
_atom_site_U_iso_or_equiv
_atom_site_adp_type
_atom_site_occupancy
_atom_site_symmetry_multiplicity
_atom_site_calc_flag
_atom_site_refinement_flags
_atom_site_disorder_assembly
_atom_site_disorder_group
C1 C 0.4941(3) 0.13309(19) 0.4308(4) 0.0445(8) Uani 1 1 d . . .
C2 C 0.5807(3) 0.0837(2) 0.4522(4) 0.0520(10) Uani 1 1 d . . .
C3 C 0.6253(4) 0.0528(2) 0.3420(5) 0.0703(13) Uani 1 1 d . . .
H3 H 0.6844 0.0207 0.3537 0.084 Uiso 1 1 calc R . .
C4 C 0.5848(4) 0.0683(3) 0.2163(5) 0.0754(14) Uani 1 1 d . . .
H4 H 0.6158 0.0467 0.1443 0.090 Uiso 1 1 calc R . .
C5 C 0.4978(4) 0.1160(2) 0.1985(4) 0.0669(12) Uani 1 1 d . . .
H5 H 0.4687 0.1261 0.1141 0.080 Uiso 1 1 calc R . .
C6 C 0.4537(3) 0.1488(2) 0.3049(4) 0.0526(10) Uani 1 1 d . . .
H6 H 0.3961 0.1820 0.2919 0.063 Uiso 1 1 calc R . .
C7 C 0.6237(4) 0.0622(2) 0.5885(4) 0.0662(12) Uani 1 1 d . . .
H7A H 0.5723 0.0281 0.6247 0.079 Uiso 1 1 calc R . .
H7B H 0.6944 0.0376 0.5824 0.079 Uiso 1 1 calc R . .
C8 C 0.7285(3) 0.1693(2) 0.6434(4) 0.0601(11) Uani 1 1 d . . .
H8A H 0.7166 0.1862 0.5535 0.072 Uiso 1 1 calc R . .
H8B H 0.7975 0.1422 0.6497 0.072 Uiso 1 1 calc R . .
C9 C 0.7369(4) 0.2330(3) 0.7342(4) 0.0753(14) Uani 1 1 d . . .
H9A H 0.7986 0.2633 0.7112 0.090 Uiso 1 1 calc R . .
H9B H 0.6696 0.2616 0.7239 0.090 Uiso 1 1 calc R . .
C10 C 0.6634(4) 0.1666(3) 0.8994(4) 0.0802(14) Uani 1 1 d . . .
H10A H 0.5955 0.1947 0.8908 0.096 Uiso 1 1 calc R . .
H10B H 0.6739 0.1514 0.9904 0.096 Uiso 1 1 calc R . .
C11 C 0.6520(4) 0.1013(3) 0.8135(4) 0.0730(13) Uani 1 1 d . . .
H11A H 0.7176 0.0711 0.8263 0.088 Uiso 1 1 calc R . .
H11B H 0.5883 0.0731 0.8375 0.088 Uiso 1 1 calc R . .
C12 C 0.1657(3) 0.18740(18) 0.4546(3) 0.0385(8) Uani 1 1 d . . .
C13 C 0.0589(3) 0.2142(2) 0.4663(3) 0.0454(9) Uani 1 1 d . . .
C14 C -0.0301(3) 0.1695(2) 0.4299(4) 0.0576(11) Uani 1 1 d . . .
H14 H -0.1021 0.1867 0.4357 0.069 Uiso 1 1 calc R . .
C15 C -0.0134(4) 0.0993(2) 0.3850(4) 0.0605(11) Uani 1 1 d . . .
H15 H -0.0737 0.0699 0.3607 0.073 Uiso 1 1 calc R . .
C16 C 0.0918(4) 0.0740(2) 0.3768(4) 0.0539(10) Uani 1 1 d . . .
H16 H 0.1033 0.0268 0.3481 0.065 Uiso 1 1 calc R . .
C17 C 0.1814(3) 0.11748(19) 0.4107(3) 0.0452(9) Uani 1 1 d . . .
H17 H 0.2530 0.0997 0.4040 0.054 Uiso 1 1 calc R . .
C18 C 0.0408(3) 0.2892(2) 0.5190(4) 0.0551(10) Uani 1 1 d . . .
H18A H -0.0377 0.3008 0.5102 0.066 Uiso 1 1 calc R . .
H18B H 0.0635 0.2905 0.6118 0.066 Uiso 1 1 calc R . .
C19 C 0.1150(4) 0.4111(2) 0.5205(4) 0.0633(12) Uani 1 1 d . . .
H19A H 0.1507 0.4024 0.6067 0.076 Uiso 1 1 calc R . .
H19B H 0.0424 0.4318 0.5325 0.076 Uiso 1 1 calc R . .
C20 C 0.1833(5) 0.4632(2) 0.4455(5) 0.0795(14) Uani 1 1 d . . .
H20A H 0.1890 0.5088 0.4930 0.095 Uiso 1 1 calc R . .
H20B H 0.2576 0.4439 0.4399 0.095 Uiso 1 1 calc R . .
C21 C 0.1256(5) 0.4097(2) 0.2491(4) 0.0742(14) Uani 1 1 d . . .
H21A H 0.1983 0.3887 0.2388 0.089 Uiso 1 1 calc R . .
H21B H 0.0922 0.4193 0.1621 0.089 Uiso 1 1 calc R . .
C22 C 0.0554(4) 0.3570(2) 0.3182(4) 0.0558(10) Uani 1 1 d . . .
H22A H -0.0190 0.3764 0.3233 0.067 Uiso 1 1 calc R . .
H22B H 0.0503 0.3120 0.2690 0.067 Uiso 1 1 calc R . .
N1 N 0.6381(2) 0.12261(16) 0.6764(3) 0.0486(8) Uani 1 1 d . . .
N2 N 0.1027(2) 0.34303(15) 0.4498(3) 0.0400(7) Uani 1 1 d . . .
O1 O 0.7529(3) 0.21056(19) 0.8671(3) 0.0776(9) Uani 1 1 d . . .
O2 O 0.1377(3) 0.47592(15) 0.3193(3) 0.0772(9) Uani 1 1 d . . .
Se1 Se 0.43020(3) 0.17612(2) 0.58340(4) 0.05199(14) Uani 1 1 d . . .
Se2 Se 0.28914(3) 0.251970(19) 0.49478(4) 0.05024(14) Uani 1 1 d . . .

loop_
_atom_site_aniso_label
_atom_site_aniso_U_11
_atom_site_aniso_U_22
_atom_site_aniso_U_33
_atom_site_aniso_U_23
_atom_site_aniso_U_13
_atom_site_aniso_U_12
C1 0.039(2) 0.0386(19) 0.056(2) -0.0018(17) 0.0045(17) -0.0019(16)
C2 0.044(2) 0.044(2) 0.067(3) -0.0034(19) -0.0001(19) 0.0027(17)
C3 0.057(3) 0.057(3) 0.099(4) -0.005(3) 0.015(3) 0.012(2)
C4 0.080(4) 0.074(3) 0.075(3) -0.011(3) 0.029(3) 0.000(3)
C5 0.072(3) 0.069(3) 0.061(3) 0.006(2) 0.014(2) 0.004(2)
C6 0.048(2) 0.054(2) 0.057(2) 0.0059(19) 0.0064(19) 0.0010(19)
C7 0.058(3) 0.053(3) 0.086(3) 0.010(2) -0.012(2) 0.011(2)
C8 0.039(2) 0.077(3) 0.064(3) 0.007(2) 0.0000(19) -0.005(2)
C9 0.073(3) 0.078(3) 0.074(3) 0.004(3) -0.005(3) -0.033(3)
C10 0.078(3) 0.104(4) 0.059(3) 0.007(3) 0.008(3) -0.011(3)
C11 0.072(3) 0.077(3) 0.069(3) 0.022(3) -0.005(2) -0.013(3)
C12 0.041(2) 0.040(2) 0.0337(17) 0.0018(14) -0.0008(15) -0.0029(15)
C13 0.043(2) 0.049(2) 0.045(2) 0.0140(17) 0.0088(17) 0.0102(18)
C14 0.036(2) 0.070(3) 0.067(3) 0.022(2) 0.0072(19) 0.001(2)
C15 0.054(3) 0.063(3) 0.064(3) 0.007(2) -0.004(2) -0.018(2)
C16 0.067(3) 0.045(2) 0.050(2) -0.0030(17) 0.003(2) -0.008(2)
C17 0.045(2) 0.046(2) 0.045(2) 0.0003(16) 0.0055(17) 0.0034(17)
C18 0.054(2) 0.058(2) 0.056(2) 0.007(2) 0.021(2) 0.017(2)
C19 0.092(3) 0.057(3) 0.041(2) -0.0103(19) -0.001(2) 0.012(2)
C20 0.103(4) 0.053(3) 0.081(3) -0.008(2) -0.011(3) -0.019(3)
C21 0.119(4) 0.054(3) 0.051(2) 0.004(2) 0.010(3) -0.003(3)
C22 0.071(3) 0.051(2) 0.044(2) 0.0015(18) -0.010(2) 0.000(2)
N1 0.0365(17) 0.0483(18) 0.060(2) 0.0105(15) -0.0050(15) 0.0021(14)
N2 0.0468(17) 0.0395(16) 0.0335(15) -0.0007(12) 0.0013(13) 0.0082(13)
O1 0.071(2) 0.096(2) 0.065(2) -0.0010(18) -0.0064(16) -0.0205(19)
O2 0.119(3) 0.0465(17) 0.066(2) 0.0041(15) 0.0043(19) -0.0075(17)
Se1 0.0465(2) 0.0549(3) 0.0535(2) -0.00486(18) -0.00767(18) 0.01243(18)
Se2 0.0423(2) 0.0405(2) 0.0665(3) -0.00634(18) -0.00953(19) 0.00443(16)

loop_
_atom_type_symbol
_atom_type_description
_atom_type_scat_dispersion_real
_atom_type_scat_dispersion_imag
_atom_type_scat_source
C C 0.0033 0.0016 'International Tables Vol C Tables 4.2.6.8 and 6.1.1.4'
H H 0.0000 0.0000 'International Tables Vol C Tables 4.2.6.8 and 6.1.1.4'
N N 0.0061 0.0033 'International Tables Vol C Tables 4.2.6.8 and 6.1.1.4'
O O 0.0106 0.0060 'International Tables Vol C Tables 4.2.6.8 and 6.1.1.4'
Se Se -0.0929 2.2259 'International Tables Vol C Tables 4.2.6.8 and 6.1.1.4'

loop_
_geom_angle_atom_site_label_1
_geom_angle_atom_site_label_2
_geom_angle_atom_site_label_3
_geom_angle
_geom_angle_site_symmetry_1
_geom_angle_site_symmetry_3
_geom_angle_publ_flag
C6 C1 C2 120.5(4) . . ?
C6 C1 Se1 121.5(3) . . ?
C2 C1 Se1 117.9(3) . . ?
C3 C2 C1 117.4(4) . . ?
C3 C2 C7 120.3(4) . . ?
C1 C2 C7 122.3(4) . . ?
C4 C3 C2 122.1(4) . . ?
C4 C3 H3 118.9 . . ?
C2 C3 H3 118.9 . . ?
C5 C4 C3 119.1(4) . . ?
C5 C4 H4 120.5 . . ?
C3 C4 H4 120.5 . . ?
C6 C5 C4 120.3(4) . . ?
C6 C5 H5 119.9 . . ?
C4 C5 H5 119.9 . . ?
C5 C6 C1 120.5(4) . . ?
C5 C6 H6 119.7 . . ?
C1 C6 H6 119.7 . . ?
N1 C7 C2 113.2(3) . . ?
N1 C7 H7A 108.9 . . ?
C2 C7 H7A 108.9 . . ?
N1 C7 H7B 108.9 . . ?
C2 C7 H7B 108.9 . . ?
H7A C7 H7B 107.8 . . ?
N1 C8 C9 110.6(3) . . ?
N1 C8 H8A 109.5 . . ?
C9 C8 H8A 109.5 . . ?
N1 C8 H8B 109.5 . . ?
C9 C8 H8B 109.5 . . ?
H8A C8 H8B 108.1 . . ?
O1 C9 C8 111.3(4) . . ?
O1 C9 H9A 109.4 . . ?
C8 C9 H9A 109.4 . . ?
O1 C9 H9B 109.4 . . ?
C8 C9 H9B 109.4 . . ?
H9A C9 H9B 108.0 . . ?
O1 C10 C11 112.2(4) . . ?
O1 C10 H10A 109.2 . . ?
C11 C10 H10A 109.2 . . ?
O1 C10 H10B 109.2 . . ?
C11 C10 H10B 109.2 . . ?
H10A C10 H10B 107.9 . . ?
N1 C11 C10 110.3(4) . . ?
N1 C11 H11A 109.6 . . ?
C10 C11 H11A 109.6 . . ?
N1 C11 H11B 109.6 . . ?
C10 C11 H11B 109.6 . . ?
H11A C11 H11B 108.1 . . ?
C17 C12 C13 120.2(3) . . ?
C17 C12 Se2 121.7(3) . . ?
C13 C12 Se2 118.0(3) . . ?
C14 C13 C12 118.2(3) . . ?
C14 C13 C18 121.1(3) . . ?
C12 C13 C18 120.7(3) . . ?
C13 C14 C15 121.1(4) . . ?
C13 C14 H14 119.4 . . ?
C15 C14 H14 119.4 . . ?
C16 C15 C14 119.5(4) . . ?
C16 C15 H15 120.3 . . ?
C14 C15 H15 120.3 . . ?
C15 C16 C17 120.6(4) . . ?
C15 C16 H16 119.7 . . ?
C17 C16 H16 119.7 . . ?
C16 C17 C12 120.3(4) . . ?
C16 C17 H17 119.8 . . ?
C12 C17 H17 119.8 . . ?
N2 C18 C13 111.6(3) . . ?
N2 C18 H18A 109.3 . . ?
C13 C18 H18A 109.3 . . ?
N2 C18 H18B 109.3 . . ?
C13 C18 H18B 109.3 . . ?
H18A C18 H18B 108.0 . . ?
N2 C19 C20 110.2(3) . . ?
N2 C19 H19A 109.6 . . ?
C20 C19 H19A 109.6 . . ?
N2 C19 H19B 109.6 . . ?
C20 C19 H19B 109.6 . . ?
H19A C19 H19B 108.1 . . ?
O2 C20 C19 112.1(4) . . ?
O2 C20 H20A 109.2 . . ?
C19 C20 H20A 109.2 . . ?
O2 C20 H20B 109.2 . . ?
C19 C20 H20B 109.2 . . ?
H20A C20 H20B 107.9 . . ?
O2 C21 C22 111.7(3) . . ?
O2 C21 H21A 109.3 . . ?
C22 C21 H21A 109.3 . . ?
O2 C21 H21B 109.3 . . ?
C22 C21 H21B 109.3 . . ?
H21A C21 H21B 107.9 . . ?
N2 C22 C21 110.2(3) . . ?
N2 C22 H22A 109.6 . . ?
C21 C22 H22A 109.6 . . ?
N2 C22 H22B 109.6 . . ?
C21 C22 H22B 109.6 . . ?
H22A C22 H22B 108.1 . . ?
C7 N1 C8 112.7(3) . . ?
C7 N1 C11 113.2(3) . . ?
C8 N1 C11 109.6(3) . . ?
C18 N2 C19 113.2(3) . . ?
C18 N2 C22 112.5(3) . . ?
C19 N2 C22 109.2(3) . . ?
C10 O1 C9 108.9(3) . . ?
C20 O2 C21 110.2(3) . . ?
C1 Se1 Se2 104.30(11) . . ?
C12 Se2 Se1 104.45(10) . . ?

loop_
_geom_bond_atom_site_label_1
_geom_bond_atom_site_label_2
_geom_bond_distance
_geom_bond_site_symmetry_2
_geom_bond_publ_flag
C1 C6 1.377(5) . ?
C1 C2 1.395(5) . ?
C1 Se1 1.940(4) . ?
C2 C3 1.392(6) . ?
C2 C7 1.508(5) . ?
C3 C4 1.375(6) . ?
C3 H3 0.9300 . ?
C4 C5 1.374(6) . ?
C4 H4 0.9300 . ?
C5 C6 1.373(5) . ?
C5 H5 0.9300 . ?
C6 H6 0.9300 . ?
C7 N1 1.434(5) . ?
C7 H7A 0.9700 . ?
C7 H7B 0.9700 . ?
C8 N1 1.444(5) . ?
C8 C9 1.493(6) . ?
C8 H8A 0.9700 . ?
C8 H8B 0.9700 . ?
C9 O1 1.418(5) . ?
C9 H9A 0.9700 . ?
C9 H9B 0.9700 . ?
C10 O1 1.402(5) . ?
C10 C11 1.491(6) . ?
C10 H10A 0.9700 . ?
C10 H10B 0.9700 . ?
C11 N1 1.452(5) . ?
C11 H11A 0.9700 . ?
C11 H11B 0.9700 . ?
C12 C17 1.381(5) . ?
C12 C13 1.391(5) . ?
C12 Se2 1.934(3) . ?
C13 C14 1.389(5) . ?
C13 C18 1.503(5) . ?
C14 C15 1.390(6) . ?
C14 H14 0.9300 . ?
C15 C16 1.360(6) . ?
C15 H15 0.9300 . ?
C16 C17 1.376(5) . ?
C16 H16 0.9300 . ?
C17 H17 0.9300 . ?
C18 N2 1.448(5) . ?
C18 H18A 0.9700 . ?
C18 H18B 0.9700 . ?
C19 N2 1.450(4) . ?
C19 C20 1.502(6) . ?
C19 H19A 0.9700 . ?
C19 H19B 0.9700 . ?
C20 O2 1.390(5) . ?
C20 H20A 0.9700 . ?
C20 H20B 0.9700 . ?
C21 O2 1.417(5) . ?
C21 C22 1.491(6) . ?
C21 H21A 0.9700 . ?
C21 H21B 0.9700 . ?
C22 N2 1.451(4) . ?
C22 H22A 0.9700 . ?
C22 H22B 0.9700 . ?
Se1 Se2 2.3458(5) . ?

loop_
_geom_torsion_atom_site_label_1
_geom_torsion_atom_site_label_2
_geom_torsion_atom_site_label_3
_geom_torsion_atom_site_label_4
_geom_torsion
_geom_torsion_site_symmetry_1
_geom_torsion_site_symmetry_2
_geom_torsion_site_symmetry_3
_geom_torsion_site_symmetry_4
_geom_torsion_publ_flag
C6 C1 C2 C3 1.4(6) . . . . ?
Se1 C1 C2 C3 179.6(3) . . . . ?
C6 C1 C2 C7 -177.0(4) . . . . ?
Se1 C1 C2 C7 1.2(5) . . . . ?
C1 C2 C3 C4 -1.7(6) . . . . ?
C7 C2 C3 C4 176.7(4) . . . . ?
C2 C3 C4 C5 0.3(7) . . . . ?
C3 C4 C5 C6 1.3(7) . . . . ?
C4 C5 C6 C1 -1.6(6) . . . . ?
C2 C1 C6 C5 0.2(6) . . . . ?
Se1 C1 C6 C5 -177.9(3) . . . . ?
C3 C2 C7 N1 137.3(4) . . . . ?
C1 C2 C7 N1 -44.4(5) . . . . ?
N1 C8 C9 O1 58.4(5) . . . . ?
O1 C10 C11 N1 -57.9(5) . . . . ?
C17 C12 C13 C14 -1.4(5) . . . . ?
Se2 C12 C13 C14 176.2(3) . . . . ?
C17 C12 C13 C18 177.6(3) . . . . ?
Se2 C12 C13 C18 -4.9(4) . . . . ?
C12 C13 C14 C15 1.0(5) . . . . ?
C18 C13 C14 C15 -178.0(3) . . . . ?
C13 C14 C15 C16 0.2(6) . . . . ?
C14 C15 C16 C17 -1.0(6) . . . . ?
C15 C16 C17 C12 0.6(6) . . . . ?
C13 C12 C17 C16 0.6(5) . . . . ?
Se2 C12 C17 C16 -176.8(3) . . . . ?
C14 C13 C18 N2 -128.9(4) . . . . ?
C12 C13 C18 N2 52.2(5) . . . . ?
N2 C19 C20 O2 57.4(5) . . . . ?
O2 C21 C22 N2 -57.8(5) . . . . ?
C2 C7 N1 C8 -69.6(4) . . . . ?
C2 C7 N1 C11 165.3(4) . . . . ?
C9 C8 N1 C7 177.6(3) . . . . ?
C9 C8 N1 C11 -55.4(5) . . . . ?
C10 C11 N1 C7 -178.5(4) . . . . ?
C10 C11 N1 C8 54.8(5) . . . . ?
C13 C18 N2 C19 -162.5(3) . . . . ?
C13 C18 N2 C22 73.1(4) . . . . ?
C20 C19 N2 C18 178.0(4) . . . . ?
C20 C19 N2 C22 -55.9(5) . . . . ?
C21 C22 N2 C18 -177.0(3) . . . . ?
C21 C22 N2 C19 56.5(4) . . . . ?
C11 C10 O1 C9 59.1(5) . . . . ?
C8 C9 O1 C10 -59.0(5) . . . . ?
C19 C20 O2 C21 -57.3(5) . . . . ?
C22 C21 O2 C20 57.7(5) . . . . ?
C6 C1 Se1 Se2 -1.0(3) . . . . ?
C2 C1 Se1 Se2 -179.1(3) . . . . ?
C17 C12 Se2 Se1 -35.3(3) . . . . ?
C13 C12 Se2 Se1 147.2(2) . . . . ?
C1 Se1 Se2 C12 80.94(14) . . . . ?

loop_
_cod_related_entry_id
_cod_related_entry_database
_cod_related_entry_code
1 ChemSpider 21143853
